data_1552773
loop_
_publ_author_name
'MENG, Gaoxiang'
'LI, Qiang'
'YANG, Yongming'

_publ_section_title
;
 Crystal Structure of
 Catena-((\m&lt;sub&gt;8&lt;/sub&gt;-benzene-1,2,4,5-tetracarboxylato)-triaqua-calcium(II)-copper(II))
;
_journal_issue 0
_journal_name_full 'X-ray Structure Analysis Online'
_journal_page_first 49
_journal_paper_doi 10.2116/xraystruct.35.49
_journal_volume 35
_journal_year 2019
_chemical_formula_moiety 'C10 H8 Ca Cu O11'
_chemical_formula_sum 'C10 H8 Ca Cu O11'
_chemical_formula_weight 407.78
_space_group_crystal_system monoclinic
_space_group_IT_number 15
_space_group_name_Hall '-C 2yc'
_space_group_name_H-M_alt 'C 1 2/c 1'
_atom_sites_solution_hydrogens mixed
_atom_sites_solution_primary direct
_audit_creation_date 2019-03-15
_cell_angle_alpha 90
_cell_angle_beta 126.365(3)
_cell_angle_gamma 90
_cell_formula_units_Z 4
_cell_length_a 14.1365(13)
_cell_length_b 13.2077(12)
_cell_length_c 8.8865(8)
_cell_measurement_reflns_used 1863
_cell_measurement_temperature 150(2)
_cell_measurement_theta_max 27.19
_cell_measurement_theta_min 2.76
_cell_volume 1336.1(2)
_computing_cell_refinement 'SAINT v6.45A (Bruker, 2003) '
_computing_data_collection ' Bruker APEX2'
_computing_data_reduction 'SAINT v6.45A (Bruker, 2003)'
_computing_molecular_graphics 'Olex2 (Dolomanov et al., 2009)'
_computing_publication_material 'Olex2 (Dolomanov et al., 2009)'
_computing_structure_refinement 'SHELXS-97 (Sheldrick, 1990)'
_computing_structure_solution 'SHELXL-2014/7 (Sheldrick, 2015)'
_diffrn_ambient_temperature 150(2)
_diffrn_measured_fraction_theta_full 0.999
_diffrn_measured_fraction_theta_max 0.999
_diffrn_measurement_device_type 'CCD area detector'
_diffrn_measurement_method 'phi and omega scans'
_diffrn_radiation_monochromator graphite
_diffrn_radiation_type MoK\a
_diffrn_radiation_wavelength 0.71073
_diffrn_reflns_av_R_equivalents 0.0550
_diffrn_reflns_av_unetI/netI 0.0418
_diffrn_reflns_Laue_measured_fraction_full 0.999
_diffrn_reflns_Laue_measured_fraction_max 0.999
_diffrn_reflns_limit_h_max 16
_diffrn_reflns_limit_h_min -16
_diffrn_reflns_limit_k_max 15
_diffrn_reflns_limit_k_min -15
_diffrn_reflns_limit_l_max 10
_diffrn_reflns_limit_l_min -10
_diffrn_reflns_number 5798
_diffrn_reflns_point_group_measured_fraction_full 0.999
_diffrn_reflns_point_group_measured_fraction_max 0.999
_diffrn_reflns_theta_full 25.000
_diffrn_reflns_theta_max 25.000
_diffrn_reflns_theta_min 2.362
_exptl_absorpt_coefficient_mu 2.080
_exptl_absorpt_correction_T_max 0.960
_exptl_absorpt_correction_T_min 0.903
_exptl_absorpt_correction_type multi-scan
_exptl_absorpt_process_details 'SADABS, (Sheldrick, 2008)'
_exptl_crystal_colour colourless
_exptl_crystal_colour_primary colourless
_exptl_crystal_density_diffrn 2.027
_exptl_crystal_density_method 'not measured'
_exptl_crystal_description plate
_exptl_crystal_F_000 820
_exptl_crystal_size_max 0.05
_exptl_crystal_size_mid 0.05
_exptl_crystal_size_min 0.02
_refine_diff_density_max 0.974
_refine_diff_density_min -1.547
_refine_diff_density_rms 0.148
_refine_ls_extinction_method none
_refine_ls_goodness_of_fit_ref 1.086
_refine_ls_hydrogen_treatment constr
_refine_ls_matrix_type full
_refine_ls_number_parameters 106
_refine_ls_number_reflns 1185
_refine_ls_number_restraints 6
_refine_ls_restrained_S_all 1.085
_refine_ls_R_factor_all 0.0840
_refine_ls_R_factor_gt 0.0779
_refine_ls_shift/su_max 0.000
_refine_ls_shift/su_mean 0.000
_refine_ls_structure_factor_coef Fsqd
_refine_ls_weighting_details 'w=1/[\s^2^(Fo^2^)+65.0050P] where P=(Fo^2^+2Fc^2^)/3'
_refine_ls_weighting_scheme calc
_refine_ls_wR_factor_gt 0.1637
_refine_ls_wR_factor_ref 0.1666
_reflns_Friedel_coverage 0.000
_reflns_number_gt 1082
_reflns_number_total 1185
_reflns_threshold_expression 'I > 2\s(I)'
_cod_data_source_file 35_49_1.txt
_cod_data_source_block I
_cod_database_code 1552773
_shelx_space_group_comment
;
The symmetry employed for this shelxl refinement is uniquely defined
by the following loop, which should always be used as a source of
symmetry information in preference to the above space-group names.
They are only intended as comments.
;
_shelx_estimated_absorpt_t_max 0.960
_shelx_estimated_absorpt_t_min 0.903

loop_
_space_group_symop_operation_xyz
'x, y, z'
'-x, y, -z+1/2'
'x+1/2, y+1/2, z'
'-x+1/2, y+1/2, -z+1/2'
'-x, -y, -z'
'x, -y, z-1/2'
'-x+1/2, -y+1/2, -z'
'x+1/2, -y+1/2, z-1/2'

loop_
_atom_site_label
_atom_site_type_symbol
_atom_site_fract_x
_atom_site_fract_y
_atom_site_fract_z
_atom_site_U_iso_or_equiv
_atom_site_adp_type
_atom_site_occupancy
_atom_site_site_symmetry_order
_atom_site_calc_flag
_atom_site_refinement_flags_posn
_atom_site_refinement_flags_adp
_atom_site_refinement_flags_occupancy
Cu1 Cu 0.5000 0.60513(12) 0.7500 0.0154(4) Uani 1 2 d S T P
Ca1 Ca 0.5000 0.90501(19) 0.7500 0.0181(6) Uani 1 2 d S T P
O1 O 0.4090(5) 0.6203(5) 0.8579(9) 0.0277(15) Uani 1 1 d . . .
O2 O 0.3960(7) 0.7781(5) 0.7727(12) 0.042(2) Uani 1 1 d . . .
O3 O 0.3919(6) 0.9791(5) 1.2753(10) 0.0338(17) Uani 1 1 d . . .
O4 O 0.3553(6) 0.8780(6) 1.4329(9) 0.042(2) Uani 1 1 d . . .
O5 O 0.3527(7) 0.6070(9) 0.4947(12) 0.070(3) Uani 1 1 d . . .
H5A H 0.3250 0.6589 0.4327 0.105 Uiso 1 1 d R . .
H5B H 0.3465 0.5588 0.4236 0.105 Uiso 1 1 d R . .
O6 O 0.5000 0.4350(10) 0.7500 0.085(5) Uani 1 2 d S T P
H6 H 0.4796 0.4105 0.8113 0.127 Uiso 1 1 d R . .
C1 C 0.3039(7) 0.7304(6) 0.9129(11) 0.0143(17) Uani 1 1 d . . .
C2 C 0.3437(7) 0.8080(7) 1.0431(12) 0.0191(18) Uani 1 1 d . . .
H2 H 0.4076 0.8487 1.0706 0.023 Uiso 1 1 calc R . .
C3 C 0.2927(6) 0.8278(6) 1.1343(11) 0.0132(16) Uani 1 1 d . . .
C4 C 0.3724(7) 0.7086(7) 0.8371(11) 0.0174(18) Uani 1 1 d . U .
C5 C 0.3499(7) 0.9011(8) 1.2919(12) 0.024(2) Uani 1 1 d . . .

loop_
_atom_site_aniso_label
_atom_site_aniso_U_11
_atom_site_aniso_U_22
_atom_site_aniso_U_33
_atom_site_aniso_U_23
_atom_site_aniso_U_13
_atom_site_aniso_U_12
Cu1 0.0109(7) 0.0223(8) 0.0171(8) 0.000 0.0106(6) 0.000
Ca1 0.0218(12) 0.0151(13) 0.0244(13) 0.000 0.0176(11) 0.000
O1 0.028(3) 0.033(4) 0.041(4) 0.008(3) 0.030(3) 0.011(3)
O2 0.072(6) 0.027(4) 0.072(6) -0.007(4) 0.067(5) -0.012(4)
O3 0.031(4) 0.034(4) 0.045(4) -0.013(3) 0.028(4) -0.015(3)
O4 0.038(4) 0.070(6) 0.022(4) -0.014(4) 0.020(3) -0.022(4)
O5 0.044(5) 0.120(9) 0.042(5) -0.007(6) 0.023(4) -0.006(6)
O6 0.115(13) 0.040(8) 0.099(12) 0.000 0.063(11) 0.000
C1 0.018(4) 0.014(4) 0.017(4) 0.004(3) 0.014(4) 0.000(3)
C2 0.014(4) 0.024(5) 0.027(5) 0.003(4) 0.017(4) -0.004(3)
C3 0.005(4) 0.022(4) 0.013(4) 0.000(3) 0.005(3) -0.004(3)
C4 0.012(4) 0.029(4) 0.017(4) -0.006(3) 0.012(3) -0.011(3)
C5 0.012(4) 0.036(5) 0.028(5) -0.011(4) 0.013(4) -0.003(4)

loop_
_atom_type_symbol
_atom_type_description
_atom_type_scat_dispersion_real
_atom_type_scat_dispersion_imag
_atom_type_scat_source
C C 0.0033 0.0016 'International Tables Vol C Tables 4.2.6.8 and 6.1.1.4'
H H 0.0000 0.0000 'International Tables Vol C Tables 4.2.6.8 and 6.1.1.4'
Ca Ca 0.2262 0.3064 'International Tables Vol C Tables 4.2.6.8 and 6.1.1.4'
Cu Cu 0.3201 1.2651 'International Tables Vol C Tables 4.2.6.8 and 6.1.1.4'
O O 0.0106 0.0060 'International Tables Vol C Tables 4.2.6.8 and 6.1.1.4'

loop_
_geom_angle_atom_site_label_1
_geom_angle_atom_site_label_2
_geom_angle_atom_site_label_3
_geom_angle
_geom_angle_site_symmetry_1
_geom_angle_site_symmetry_3
O1 Cu1 O1 168.6(4) 2_656 .
O1 Cu1 O6 95.70(19) . .
O1 Cu1 O6 95.70(19) 2_656 .
O5 Cu1 O1 89.3(3) 2_656 .
O5 Cu1 O1 90.5(3) . .
O5 Cu1 O1 89.3(3) . 2_656
O5 Cu1 O1 90.5(3) 2_656 2_656
O5 Cu1 O5 178.6(7) 2_656 .
O5 Cu1 O6 90.7(4) 2_656 .
O5 Cu1 O6 90.7(4) . .
O2 Ca1 O2 87.3(4) 2_656 .
O2 Ca1 O4 86.0(3) 2_656 1_554
O2 Ca1 O4 86.0(3) . 2_657
O2 Ca1 O4 81.2(3) 2_656 2_657
O2 Ca1 O4 81.2(3) . 1_554
O3 Ca1 O2 176.1(3) 5_677 .
O3 Ca1 O2 88.8(2) 6_575 .
O3 Ca1 O2 176.1(3) 6_575 2_656
O3 Ca1 O2 88.8(2) 5_677 2_656
O3 Ca1 O3 95.0(4) 5_677 6_575
O3 Ca1 O4 93.7(3) 6_575 1_554
O3 Ca1 O4 98.3(3) 6_575 2_657
O3 Ca1 O4 93.7(3) 5_677 2_657
O3 Ca1 O4 98.3(3) 5_677 1_554
O4 Ca1 O4 162.3(4) 1_554 2_657
C4 O1 Cu1 110.4(5) . .
C4 O2 Ca1 160.7(7) . .
C5 O3 Ca1 166.1(6) . 5_677
C5 O4 Ca1 131.7(6) . 1_556
Cu1 O5 H5A 122.8 . .
Cu1 O5 H5B 114.4 . .
H5A O5 H5B 108.9 . .
Cu1 O6 H6 113.3 . .
C2 C1 C3 119.9(7) . 7_567
C2 C1 C4 117.7(7) . .
C3 C1 C4 122.4(7) 7_567 .
C1 C2 H2 119.1 . .
C1 C2 C3 121.9(7) . .
C3 C2 H2 119.1 . .
C1 C3 C5 122.1(7) 7_567 .
C2 C3 C1 118.2(8) . 7_567
C2 C3 C5 119.3(7) . .
O1 C4 C1 115.8(7) . .
O2 C4 O1 124.5(8) . .
O2 C4 C1 119.5(8) . .
O3 C5 O4 125.0(9) . .
O3 C5 C3 117.4(8) . .
O4 C5 C3 117.5(8) . .

loop_
_geom_bond_atom_site_label_1
_geom_bond_atom_site_label_2
_geom_bond_distance
_geom_bond_site_symmetry_2
Cu1 O1 2.019(6) 2_656
Cu1 O1 2.019(5) .
Cu1 O5 1.970(8) .
Cu1 O5 1.970(8) 2_656
Cu1 O6 2.248(13) .
Ca1 O2 2.317(7) .
Ca1 O2 2.317(7) 2_656
Ca1 O3 2.267(7) 5_677
Ca1 O3 2.267(7) 6_575
Ca1 O4 2.328(7) 2_657
Ca1 O4 2.328(7) 1_554
O1 C4 1.244(11) .
O2 C4 1.227(10) .
O3 Ca1 2.267(7) 5_677
O3 C5 1.240(12) .
O4 Ca1 2.328(7) 1_556
O4 C5 1.247(11) .
O5 H5A 0.8193 .
O5 H5B 0.8639 .
O6 H6 0.8191 .
C1 C2 1.390(12) .
C1 C3 1.397(11) 7_567
C1 C4 1.500(10) .
C2 H2 0.9500 .
C2 C3 1.393(11) .
C3 C1 1.397(11) 7_567
C3 C5 1.486(12) .

loop_
_geom_hbond_atom_site_label_D
_geom_hbond_atom_site_label_H
_geom_hbond_atom_site_label_A
_geom_hbond_distance_DH
_geom_hbond_distance_HA
_geom_hbond_distance_DA
_geom_hbond_angle_DHA
_geom_hbond_site_symmetry_A
O5 H5A O2 0.82 2.65 3.225(13) 128.6 7_566
O5 H5B O1 0.86 2.71 3.503(13) 153.8 6_565
O6 H6 O1 0.82 2.41 3.002(7) 130.2 5_667

loop_
_geom_torsion_atom_site_label_1
_geom_torsion_atom_site_label_2
_geom_torsion_atom_site_label_3
_geom_torsion_atom_site_label_4
_geom_torsion
_geom_torsion_site_symmetry_1
_geom_torsion_site_symmetry_4
Cu1 O1 C4 O2 -5.0(11) . .
Cu1 O1 C4 C1 -179.5(5) . .
Ca1 O2 C4 O1 -75(2) . .
Ca1 O2 C4 C1 99.6(19) . .
Ca1 O3 C5 O4 109(3) 5_677 .
Ca1 O3 C5 C3 -68(3) 5_677 .
Ca1 O4 C5 O3 -34.4(15) 1_556 .
Ca1 O4 C5 C3 143.2(7) 1_556 .
C1 C2 C3 C1 -2.3(13) . 7_567
C1 C2 C3 C5 170.9(8) . .
C1 C3 C5 O3 -146.6(8) 7_567 .
C1 C3 C5 O4 35.6(12) 7_567 .
C2 C1 C4 O1 123.2(9) . .
C2 C1 C4 O2 -51.5(12) . .
C2 C3 C5 O3 40.5(12) . .
C2 C3 C5 O4 -137.3(9) . .
C3 C1 C2 C3 2.3(14) 7_567 .
C3 C1 C4 O1 -52.9(11) 7_567 .
C3 C1 C4 O2 132.3(9) 7_567 .
C4 C1 C2 C3 -173.9(8) . .
